data_1564568
loop_
_publ_author_name
'Sahu, Meman'
'Kumar Manna, Amit'
'Rout, Kalyani'
'Mondal, Jahangir'
'Patra, Goutam K.'

_publ_section_title
;
 A highly selective thiosemicarbazone based Schiff base chemosensor for
 colorimetric detection of Cu2+ and Ag+ ions and turn-on fluorometric
 detection of Ag+ ions
;
_journal_name_full 'Inorganica Chimica Acta'
_journal_page_first 119633
_journal_paper_doi 10.1016/j.ica.2020.119633
_journal_volume 508
_journal_year 2020
_chemical_formula_moiety 'C7 H8 N4 S'
_chemical_formula_sum 'C7 H8 N4 S'
_chemical_formula_weight 180.23
_space_group_crystal_system monoclinic
_space_group_IT_number 14
_space_group_name_Hall '-P 2yn'
_space_group_name_H-M_alt 'P 1 21/n 1'
_symmetry_Int_Tables_number 14
_atom_sites_solution_primary iterative
_cell_angle_alpha 90
_cell_angle_beta 90.180(7)
_cell_angle_gamma 90
_cell_formula_units_Z 4
_cell_length_a 7.1349(12)
_cell_length_b 13.9708(19)
_cell_length_c 8.3593(15)
_cell_measurement_temperature 109(2)
_cell_volume 833.3(2)
_computing_molecular_graphics 'Olex2 (Dolomanov et al., 2009)'
_computing_publication_material 'Olex2 (Dolomanov et al., 2009)'
_computing_structure_refinement 'olex2.refine (Bourhis et al., 2015)'
_computing_structure_solution 'olex2.solve (Bourhis et al., 2015)'
_diffrn_ambient_temperature 109.38
_diffrn_measured_fraction_theta_full 0.9965
_diffrn_measured_fraction_theta_max 0.9965
_diffrn_radiation_type 'Mo K\a'
_diffrn_radiation_wavelength 0.71073
_diffrn_reflns_av_R_equivalents 0.0847
_diffrn_reflns_av_unetI/netI 0.0612
_diffrn_reflns_limit_h_max 8
_diffrn_reflns_limit_h_min -8
_diffrn_reflns_limit_k_max 17
_diffrn_reflns_limit_k_min -17
_diffrn_reflns_limit_l_max 10
_diffrn_reflns_limit_l_min -10
_diffrn_reflns_number 8148
_diffrn_reflns_theta_full 26.4184
_diffrn_reflns_theta_max 26.42
_diffrn_reflns_theta_min 2.84
_exptl_absorpt_coefficient_mu 0.334
_exptl_crystal_density_diffrn 1.4366
_exptl_crystal_F_000 376.5879
_refine_diff_density_max 0.3406
_refine_diff_density_min -0.3999
_refine_diff_density_rms 0.0924
_refine_ls_d_res_high 0.7987
_refine_ls_d_res_low 7.1733
_refine_ls_goodness_of_fit_ref 1.0814
_refine_ls_hydrogen_treatment constr
_refine_ls_matrix_type full
_refine_ls_number_constraints 15
_refine_ls_number_parameters 109
_refine_ls_number_reflns 1707
_refine_ls_number_restraints 0
_refine_ls_restrained_S_all 1.0814
_refine_ls_R_factor_all 0.0502
_refine_ls_R_factor_gt 0.0449
_refine_ls_shift/su_max 0.0000
_refine_ls_shift/su_mean 0.0000
_refine_ls_structure_factor_coef Fsqd
_refine_ls_weighting_details 'w=1/[\s^2^(Fo^2^)+(0.0643P)^2^+0.3841P] where P=(Fo^2^+2Fc^2^)/3'
_refine_ls_weighting_scheme calc
_refine_ls_wR_factor_gt 0.1162
_refine_ls_wR_factor_ref 0.1263
_reflns_Friedel_coverage 0.0
_reflns_limit_h_max 6
_reflns_limit_h_min -8
_reflns_limit_k_max 17
_reflns_limit_k_min 0
_reflns_limit_l_max 10
_reflns_limit_l_min -6
_reflns_number_gt 1521
_reflns_number_total 1707
_reflns_threshold_expression I>=2u(I)
_cod_data_source_file ICA-2020-508-119633.cif
_cod_data_source_block TEST8888_a
_cod_original_sg_symbol_Hall '-P 2ybc (x-z,y,z)'
_cod_database_code 1564568
_olex2_refinement_description
;
1. Fixed Uiso
 At 1.2 times of:
  All C(H) groups, All N(H) groups, All N(H,H) groups
2.a Aromatic/amide H refined with riding coordinates:
 N003(H003), C006(H006), C007(H007), C00A(H00A), C00B(H00B), C00C(H00C)
2.b X=CH2 refined with riding coordinates:
 N1(H1a,H1b)
;

loop_
_space_group_symop_id
_space_group_symop_operation_xyz
1 x,y,z
2 -x+1/2,y+1/2,-z+1/2
3 -x,-y,-z
4 x-1/2,-y-1/2,z-1/2

loop_
_atom_site_label
_atom_site_type_symbol
_atom_site_fract_x
_atom_site_fract_y
_atom_site_fract_z
_atom_site_U_iso_or_equiv
_atom_site_adp_type
_atom_site_occupancy
_atom_site_refinement_flags_posn
S1 S 0.26727(7) 0.57186(3) 0.86135(5) 0.0195(2) Uani 1.000000 .
N002 N 0.3277(2) 0.39539(10) 0.50360(17) 0.0158(3) Uani 1.000000 .
N003 N 0.2775(2) 0.47411(10) 0.59155(17) 0.0159(3) Uani 1.000000 .
H003 H 0.2031(2) 0.51816(10) 0.55094(17) 0.0191(4) Uiso 1.000000 R
N2 N 0.3722(2) 0.14030(11) 0.08045(18) 0.0181(4) Uani 1.000000 .
N1 N 0.4686(2) 0.41719(11) 0.7905(2) 0.0210(4) Uani 1.000000 .
H1a H 0.5141(2) 0.41906(11) 0.8884(2) 0.0252(5) Uiso 1.000000 R
H1b H 0.5048(2) 0.37202(11) 0.7241(2) 0.0252(5) Uiso 1.000000 R
C006 C 0.3768(3) 0.22159(12) 0.3347(2) 0.0164(4) Uani 1.000000 .
H006 H 0.4055(3) 0.21974(12) 0.4457(2) 0.0197(5) Uiso 1.000000 R
C007 C 0.2585(2) 0.38919(13) 0.3626(2) 0.0165(4) Uani 1.000000 .
H007 H 0.1818(2) 0.43897(13) 0.3209(2) 0.0198(5) Uiso 1.000000 R
C008 C 0.2994(3) 0.30373(12) 0.2660(2) 0.0157(4) Uani 1.000000 .
C009 C 0.3455(3) 0.48245(12) 0.7431(2) 0.0163(4) Uani 1.000000 .
C00A C 0.2983(3) 0.21965(13) 0.0157(2) 0.0189(4) Uani 1.000000 .
H00A H 0.2709(3) 0.21954(13) -0.0956(2) 0.0226(5) Uiso 1.000000 R
C00B C 0.2595(3) 0.30259(13) 0.1033(2) 0.0188(4) Uani 1.000000 .
H00B H 0.2068(3) 0.35715(13) 0.0524(2) 0.0226(5) Uiso 1.000000 R
C00C C 0.4112(3) 0.14282(12) 0.2384(2) 0.0172(4) Uani 1.000000 .
H00C H 0.4652(3) 0.08759(12) 0.2863(2) 0.0206(5) Uiso 1.000000 R

loop_
_atom_site_aniso_label
_atom_site_aniso_U_11
_atom_site_aniso_U_22
_atom_site_aniso_U_33
_atom_site_aniso_U_12
_atom_site_aniso_U_13
_atom_site_aniso_U_23
S1 0.0248(3) 0.0196(3) 0.0141(3) 0.00315(17) -0.0026(2) -0.00429(15)
N002 0.0197(8) 0.0133(7) 0.0144(7) -0.0016(6) -0.0001(6) -0.0023(5)
N003 0.0211(8) 0.0136(7) 0.0130(7) 0.0022(6) -0.0024(6) -0.0014(6)
N2 0.0195(8) 0.0180(8) 0.0168(8) -0.0016(6) -0.0012(6) -0.0022(6)
N1 0.0260(9) 0.0224(8) 0.0145(8) 0.0068(6) -0.0056(7) -0.0031(6)
C006 0.0179(9) 0.0181(9) 0.0133(8) -0.0028(7) -0.0029(7) 0.0006(6)
C007 0.0202(9) 0.0138(9) 0.0155(9) -0.0008(6) -0.0016(7) -0.0004(6)
C008 0.0170(9) 0.0152(8) 0.0148(8) -0.0021(7) -0.0011(7) -0.0007(6)
C009 0.0194(9) 0.0175(9) 0.0119(8) -0.0041(7) -0.0004(7) 0.0002(6)
C00A 0.0220(10) 0.0210(9) 0.0136(8) -0.0005(7) -0.0020(7) -0.0016(7)
C00B 0.0229(10) 0.0176(9) 0.0159(9) 0.0006(7) -0.0028(7) 0.0008(7)
C00C 0.0182(9) 0.0156(8) 0.0177(9) -0.0007(7) -0.0009(7) 0.0004(6)

loop_
_atom_type_symbol
_atom_type_scat_dispersion_real
_atom_type_scat_dispersion_imag
_atom_type_scat_Cromer_Mann_a1
_atom_type_scat_Cromer_Mann_a2
_atom_type_scat_Cromer_Mann_a3
_atom_type_scat_Cromer_Mann_a4
_atom_type_scat_Cromer_Mann_b1
_atom_type_scat_Cromer_Mann_b2
_atom_type_scat_Cromer_Mann_b3
_atom_type_scat_Cromer_Mann_b4
_atom_type_scat_Cromer_Mann_c
_atom_type_scat_source
_atom_type_scat_dispersion_source
H 0.00000 0.00000 0.49300 0.32291 0.14019 0.04081 10.51090 26.12570 3.14236 57.79970 0.0030380000826 'International Tables Volume C Table 6.1.1.4 (pp. 500-502)' 'Henke, Gullikson and Davis, At. Data and Nucl. Data Tables, 1993, 54, 2'
C 0.00347 0.00161 2.31000 1.02000 1.58860 0.86500 20.84390 10.20750 0.56870 51.65120 0.215599998832 'International Tables Volume C Table 6.1.1.4 (pp. 500-502)' 'Henke, Gullikson and Davis, At. Data and Nucl. Data Tables, 1993, 54, 2'
S 0.12424 0.12443 6.90530 5.20340 1.43790 1.58630 1.46790 22.21510 0.25360 56.17200 0.866900026798 'International Tables Volume C Table 6.1.1.4 (pp. 500-502)' 'Henke, Gullikson and Davis, At. Data and Nucl. Data Tables, 1993, 54, 2'
N 0.00653 0.00323 12.21260 3.13220 2.01250 1.16630 0.00570 9.89330 28.99750 0.58260 -11.5290002823 'International Tables Volume C Table 6.1.1.4 (pp. 500-502)' 'Henke, Gullikson and Davis, At. Data and Nucl. Data Tables, 1993, 54, 2'

loop_
_geom_angle_atom_site_label_1
_geom_angle_atom_site_label_2
_geom_angle_atom_site_label_3
_geom_angle
_geom_angle_site_symmetry_1
_geom_angle_site_symmetry_3
C007 N002 N003 116.57(15) . .
H003 N003 N002 120.82(9) . .
C009 N003 N002 118.37(14) . .
C009 N003 H003 120.82(10) . .
C00C N2 C00A 116.96(15) . .
H1b N1 H1a 120.0 . .
C009 N1 H1a 120.0 . .
C009 N1 H1b 120.0 . .
C008 C006 H006 120.51(10) . .
C00C C006 H006 120.51(10) . .
C00C C006 C008 118.98(16) . .
H007 C007 N002 120.54(11) . .
C008 C007 N002 118.92(16) . .
C008 C007 H007 120.54(10) . .
C007 C008 C006 121.36(16) . .
C00B C008 C006 118.22(16) . .
C00B C008 C007 120.41(16) . .
N003 C009 S1 119.41(13) . .
N1 C009 S1 123.59(13) . .
N1 C009 N003 116.98(16) . .
H00A C00A N2 118.27(10) . .
C00B C00A N2 123.46(17) . .
C00B C00A H00A 118.27(11) . .
C00A C00B C008 118.82(16) . .
H00B C00B C008 120.59(10) . .
H00B C00B C00A 120.59(11) . .
C006 C00C N2 123.55(16) . .
H00C C00C N2 118.22(10) . .
H00C C00C C006 118.22(10) . .

loop_
_geom_bond_atom_site_label_1
_geom_bond_atom_site_label_2
_geom_bond_distance
_geom_bond_site_symmetry_2
S1 C009 1.6890(18) .
N002 N003 1.371(2) .
N002 C007 1.280(2) .
N003 H003 0.8800 .
N003 C009 1.360(2) .
N2 C00A 1.341(2) .
N2 C00C 1.349(2) .
N1 H1a 0.8800 .
N1 H1b 0.8800 .
N1 C009 1.326(2) .
C006 H006 0.9500 .
C006 C008 1.396(2) .
C006 C00C 1.386(2) .
C007 H007 0.9500 .
C007 C008 1.471(2) .
C008 C00B 1.389(2) .
C00A H00A 0.9500 .
C00A C00B 1.399(3) .
C00B H00B 0.9500 .
C00C H00C 0.9500 .
